data_2312090
loop_
_publ_author_name
'Kolade, Sherif O.'
'Izunobi, Josephat U.'
'Gordon, Allen T.'
'Hosten, Eric C.'
'Olasupo, Idris A.'
'Ogunlaja, Adeniyi S.'
'Asekun, Olayinka T.'
'Familoni, Oluwole B.'

_publ_section_title
;
 N-Cycloamino substituent effects on the packing architecture of
 ortho-sulfanilamide molecular crystals and their in silico carbonic
 anhydrase II and IX inhibitory activities.
;
_journal_coeditor_code OJ3005
_journal_issue 'Pt 12'
_journal_name_full 'Acta crystallographica. Section C, Structural chemistry'
_journal_page_first 730
_journal_page_last 742
_journal_paper_doi 10.1107/S2053229622010130
_journal_volume 78
_journal_year 2022
_chemical_formula_iupac 'C14 H14 N2 O2 S'
_chemical_formula_moiety 'C14 H14 N2 O2 S'
_chemical_formula_sum 'C14 H14 N2 O2 S'
_chemical_formula_weight 274.33
_chemical_name_systematic
;
2-(2,3-Dihydro-1<i>H</i>-indole-1-sulfonyl)aniline
;
_space_group_crystal_system monoclinic
_space_group_IT_number 14
_space_group_name_Hall '-P 2yn'
_space_group_name_H-M_alt 'P 1 21/n 1'
_atom_sites_solution_hydrogens mixed
_atom_sites_solution_primary dual
_atom_sites_solution_secondary difmap
_audit_creation_method SHELXL-2018/3
_cell_angle_alpha 90
_cell_angle_beta 100.682(5)
_cell_angle_gamma 90
_cell_formula_units_Z 4
_cell_length_a 9.7990(11)
_cell_length_b 10.2612(13)
_cell_length_c 13.2010(16)
_cell_measurement_reflns_used 9932
_cell_measurement_temperature 296(2)
_cell_measurement_theta_max 28.39
_cell_measurement_theta_min 2.39
_cell_volume 1304.4(3)
_computing_cell_refinement
;
APEX2 (Bruker, 2011)
;
_computing_data_collection
;
APEX2 (Bruker, 2011)
;
_computing_data_reduction
;
SAINT (Bruker, 2012)
;
_computing_molecular_graphics
;
ORTEP-3 for Windows (Farrugia, 2012)
;
_computing_publication_material
;
PLATON (Spek, 2020) and Mercury (Macrae <i>et al.</i>,  2020)
;
_computing_structure_refinement
;
SHELXL2018 (Sheldrick, 2015<i>b</i>) and
ShelXle (H\"ubschle <i>et al.</i>,  2011)
;
_computing_structure_solution
;
SHELXT2018 (Sheldrick, 2015<i>a</i>)
;
_diffrn_ambient_temperature 296(2)
_diffrn_detector_area_resol_mean 8.3333
_diffrn_measured_fraction_theta_full 0.999
_diffrn_measured_fraction_theta_max 0.976
_diffrn_measurement_device_type 'Bruker APEXII CCD'
_diffrn_measurement_method '\f and \w scans'
_diffrn_radiation_monochromator graphite
_diffrn_radiation_source 'sealed tube'
_diffrn_radiation_type MoK\a
_diffrn_radiation_wavelength 0.71073
_diffrn_reflns_av_R_equivalents 0.0307
_diffrn_reflns_av_unetI/netI 0.0147
_diffrn_reflns_limit_h_max 13
_diffrn_reflns_limit_h_min -13
_diffrn_reflns_limit_k_max 12
_diffrn_reflns_limit_k_min -13
_diffrn_reflns_limit_l_max 17
_diffrn_reflns_limit_l_min -16
_diffrn_reflns_number 28600
_diffrn_reflns_theta_full 25.242
_diffrn_reflns_theta_max 28.668
_diffrn_reflns_theta_min 2.389
_exptl_absorpt_coefficient_mu 0.247
_exptl_absorpt_correction_T_max 1.0000
_exptl_absorpt_correction_T_min 0.9251
_exptl_absorpt_correction_type numerical
_exptl_absorpt_process_details
;
(SADABS; Bruker, 2008)
;
_exptl_crystal_colour colourless
_exptl_crystal_density_diffrn 1.397
_exptl_crystal_density_method 'not measured'
_exptl_crystal_description block
_exptl_crystal_F_000 576
_exptl_crystal_size_max 0.543
_exptl_crystal_size_mid 0.339
_exptl_crystal_size_min 0.336
_refine_diff_density_max 0.266
_refine_diff_density_min -0.425
_refine_ls_extinction_method none
_refine_ls_goodness_of_fit_ref 1.050
_refine_ls_hydrogen_treatment mixed
_refine_ls_matrix_type full
_refine_ls_number_parameters 180
_refine_ls_number_reflns 3275
_refine_ls_number_restraints 0
_refine_ls_restrained_S_all 1.050
_refine_ls_R_factor_all 0.0483
_refine_ls_R_factor_gt 0.0389
_refine_ls_shift/su_max 0.000
_refine_ls_shift/su_mean 0.000
_refine_ls_structure_factor_coef Fsqd
_refine_ls_weighting_details 'w=1/[\s^2^(Fo^2^)+(0.0530P)^2^+0.4178P] where P=(Fo^2^+2Fc^2^)/3'
_refine_ls_weighting_scheme calc
_refine_ls_wR_factor_gt 0.1039
_refine_ls_wR_factor_ref 0.1129
_reflns_number_gt 2726
_reflns_number_total 3275
_reflns_threshold_expression 'I > 2\s(I)'
_cod_data_source_file oj3005sup1.cif
_cod_data_source_block ja189
_cod_original_sg_symbol_H-M 'P 21/n'
_cod_database_code 2312090
_shelx_space_group_comment
;
The symmetry employed for this shelxl refinement is uniquely defined
by the following loop, which should always be used as a source of
symmetry information in preference to the above space-group names.
They are only intended as comments.
;
_shelx_estimated_absorpt_t_min 0.877
_shelx_estimated_absorpt_t_max 0.922

loop_
_space_group_symop_operation_xyz
'x, y, z'
'-x+1/2, y+1/2, -z+1/2'
'-x, -y, -z'
'x-1/2, -y-1/2, z-1/2'

loop_
_atom_site_type_symbol
_atom_site_label
_atom_site_fract_x
_atom_site_fract_y
_atom_site_fract_z
_atom_site_U_iso_or_equiv
_atom_site_adp_type
_atom_site_calc_flag
_atom_site_occupancy
_atom_site_disorder_assembly
_atom_site_disorder_group
S S1 0.38977(4) 0.26951(4) 0.46693(3) 0.04455(13) Uani d 1 . .
O O1 0.46972(13) 0.21097(14) 0.55683(9) 0.0646(4) Uani d 1 . .
O O2 0.45941(11) 0.31734(14) 0.38820(9) 0.0593(3) Uani d 1 . .
N N1 0.31329(14) 0.39561(13) 0.50488(10) 0.0476(3) Uani d 1 . .
N N2 0.1992(2) 0.27928(18) 0.25271(12) 0.0630(4) Uani d 1 . .
C C1 0.20394(18) 0.60239(16) 0.50168(14) 0.0536(4) Uani d 1 . .
H H1A 0.262936 0.675102 0.528584 0.064 Uiso calc 1 . .
H H1B 0.119055 0.635928 0.460230 0.064 Uiso calc 1 . .
C C2 0.27807(18) 0.51224(17) 0.43895(13) 0.0532(4) Uani d 1 . .
H H2A 0.218044 0.489119 0.374487 0.064 Uiso calc 1 . .
H H2B 0.361389 0.553051 0.423985 0.064 Uiso calc 1 . .
C C11 0.23714(14) 0.39828(15) 0.58651(11) 0.0418(3) Uani d 1 . .
C C12 0.17276(15) 0.51848(15) 0.58744(12) 0.0457(3) Uani d 1 . .
C C13 0.09543(18) 0.5451(2) 0.66236(15) 0.0621(5) Uani d 1 . .
H H13 0.052108 0.625529 0.663818 0.074 Uiso calc 1 . .
C C14 0.08286(19) 0.4512(2) 0.73524(14) 0.0681(5) Uani d 1 . .
H H14 0.030634 0.468525 0.785769 0.082 Uiso calc 1 . .
C C15 0.1472(2) 0.3326(2) 0.73330(13) 0.0626(5) Uani d 1 . .
H H15 0.137895 0.270445 0.782820 0.075 Uiso calc 1 . .
C C16 0.22563(19) 0.30382(18) 0.65894(13) 0.0542(4) Uani d 1 . .
H H16 0.269140 0.223417 0.657880 0.065 Uiso calc 1 . .
C C21 0.26219(15) 0.15726(15) 0.41371(11) 0.0437(3) Uani d 1 . .
C C22 0.18015(15) 0.17834(16) 0.31512(11) 0.0460(3) Uani d 1 . .
C C23 0.07113(18) 0.0912(2) 0.28389(15) 0.0631(5) Uani d 1 . .
H H23 0.012937 0.103508 0.220484 0.076 Uiso calc 1 . .
C C24 0.0478(3) -0.0110(2) 0.3436(2) 0.0826(7) Uani d 1 . .
H H24 -0.026770 -0.066288 0.320608 0.099 Uiso calc 1 . .
C C25 0.1320(3) -0.0348(2) 0.4375(2) 0.0866(7) Uani d 1 . .
H H25 0.116577 -0.106941 0.476522 0.104 Uiso calc 1 . .
C C26 0.2397(2) 0.04998(18) 0.47264(15) 0.0658(5) Uani d 1 . .
H H26 0.297316 0.035268 0.535935 0.079 Uiso calc 1 . .
H H2C 0.283(3) 0.308(3) 0.259(2) 0.093(8) Uiso d 1 . .
H H2D 0.143(2) 0.282(2) 0.1916(19) 0.079(7) Uiso d 1 . .

loop_
_atom_site_aniso_label
_atom_site_aniso_U_11
_atom_site_aniso_U_22
_atom_site_aniso_U_33
_atom_site_aniso_U_12
_atom_site_aniso_U_13
_atom_site_aniso_U_23
S1 0.03429(19) 0.0609(3) 0.0368(2) 0.00384(14) 0.00238(14) -0.00607(15)
O1 0.0543(7) 0.0854(9) 0.0466(6) 0.0190(6) -0.0106(5) -0.0049(6)
O2 0.0413(6) 0.0893(9) 0.0505(6) -0.0069(6) 0.0168(5) -0.0118(6)
N1 0.0533(7) 0.0477(7) 0.0460(7) -0.0005(5) 0.0201(6) 0.0009(5)
N2 0.0658(10) 0.0767(11) 0.0394(7) -0.0037(8) -0.0085(7) 0.0020(7)
C1 0.0514(9) 0.0459(8) 0.0602(10) -0.0043(7) 0.0018(7) -0.0025(7)
C2 0.0580(9) 0.0544(9) 0.0467(8) -0.0048(7) 0.0082(7) 0.0049(7)
C11 0.0386(7) 0.0491(8) 0.0382(7) -0.0074(6) 0.0089(5) -0.0069(6)
C12 0.0367(7) 0.0504(8) 0.0478(8) -0.0058(6) 0.0021(6) -0.0117(6)
C13 0.0494(9) 0.0730(12) 0.0643(11) 0.0018(8) 0.0120(8) -0.0241(9)
C14 0.0543(10) 0.1020(16) 0.0522(10) -0.0112(10) 0.0210(8) -0.0224(10)
C15 0.0631(10) 0.0831(13) 0.0444(8) -0.0183(10) 0.0172(8) -0.0028(9)
C16 0.0612(10) 0.0570(9) 0.0472(8) -0.0061(8) 0.0174(7) 0.0004(7)
C21 0.0431(7) 0.0464(8) 0.0408(7) 0.0043(6) 0.0059(6) -0.0059(6)
C22 0.0404(7) 0.0561(9) 0.0410(7) 0.0047(6) 0.0063(6) -0.0137(7)
C23 0.0492(9) 0.0793(13) 0.0604(10) -0.0090(8) 0.0090(8) -0.0296(9)
C24 0.0846(15) 0.0786(14) 0.0913(16) -0.0327(12) 0.0334(13) -0.0391(13)
C25 0.126(2) 0.0500(11) 0.0938(17) -0.0192(12) 0.0453(16) -0.0082(11)
C26 0.0888(14) 0.0504(10) 0.0582(10) 0.0058(9) 0.0139(9) 0.0003(8)

loop_
_atom_type_symbol
_atom_type_description
_atom_type_scat_dispersion_real
_atom_type_scat_dispersion_imag
_atom_type_scat_source
C C 0.0033 0.0016 'International Tables Vol C Tables 4.2.6.8 and 6.1.1.4'
H H 0.0000 0.0000 'International Tables Vol C Tables 4.2.6.8 and 6.1.1.4'
N N 0.0061 0.0033 'International Tables Vol C Tables 4.2.6.8 and 6.1.1.4'
O O 0.0106 0.0060 'International Tables Vol C Tables 4.2.6.8 and 6.1.1.4'
S S 0.1246 0.1234 'International Tables Vol C Tables 4.2.6.8 and 6.1.1.4'

loop_
_geom_angle_atom_site_label_1
_geom_angle_atom_site_label_2
_geom_angle_atom_site_label_3
_geom_angle_site_symmetry_1
_geom_angle_site_symmetry_3
_geom_angle
_geom_angle_publ_flag
O1 S1 O2 . . 119.06(8) ?
O1 S1 N1 . . 107.04(7) ?
O2 S1 N1 . . 105.10(8) ?
O1 S1 C21 . . 107.35(8) ?
O2 S1 C21 . . 109.61(7) ?
N1 S1 C21 . . 108.24(7) ?
C11 N1 C2 . . 109.39(13) ?
C11 N1 S1 . . 126.02(11) ?
C2 N1 S1 . . 122.27(11) ?
C22 N2 H2C . . 115.9(18) ?
C22 N2 H2D . . 116.2(15) ?
H2C N2 H2D . . 120(2) ?
C12 C1 C2 . . 104.35(13) ?
C12 C1 H1A . . 110.9 ?
C2 C1 H1A . . 110.9 ?
C12 C1 H1B . . 110.9 ?
C2 C1 H1B . . 110.9 ?
H1A C1 H1B . . 108.9 ?
N1 C2 C1 . . 104.80(13) ?
N1 C2 H2A . . 110.8 ?
C1 C2 H2A . . 110.8 ?
N1 C2 H2B . . 110.8 ?
C1 C2 H2B . . 110.8 ?
H2A C2 H2B . . 108.9 ?
C16 C11 C12 . . 121.52(14) ?
C16 C11 N1 . . 129.33(15) ?
C12 C11 N1 . . 109.13(13) ?
C13 C12 C11 . . 119.57(16) ?
C13 C12 C1 . . 130.07(16) ?
C11 C12 C1 . . 110.35(14) ?
C12 C13 C14 . . 119.49(18) ?
C12 C13 H13 . . 120.3 ?
C14 C13 H13 . . 120.3 ?
C15 C14 C13 . . 120.27(16) ?
C15 C14 H14 . . 119.9 ?
C13 C14 H14 . . 119.9 ?
C14 C15 C16 . . 121.27(18) ?
C14 C15 H15 . . 119.4 ?
C16 C15 H15 . . 119.4 ?
C11 C16 C15 . . 117.89(18) ?
C11 C16 H16 . . 121.1 ?
C15 C16 H16 . . 121.1 ?
C26 C21 C22 . . 120.97(16) ?
C26 C21 S1 . . 118.22(13) ?
C22 C21 S1 . . 120.75(12) ?
N2 C22 C23 . . 119.58(16) ?
N2 C22 C21 . . 123.81(15) ?
C23 C22 C21 . . 116.57(17) ?
C24 C23 C22 . . 121.75(19) ?
C24 C23 H23 . . 119.1 ?
C22 C23 H23 . . 119.1 ?
C23 C24 C25 . . 121.5(2) ?
C23 C24 H24 . . 119.3 ?
C25 C24 H24 . . 119.3 ?
C24 C25 C26 . . 118.9(2) ?
C24 C25 H25 . . 120.5 ?
C26 C25 H25 . . 120.5 ?
C25 C26 C21 . . 120.1(2) ?
C25 C26 H26 . . 119.9 ?
C21 C26 H26 . . 119.9 ?

loop_
_geom_bond_atom_site_label_1
_geom_bond_atom_site_label_2
_geom_bond_site_symmetry_2
_geom_bond_distance
_geom_bond_publ_flag
S1 O1 . 1.4277(12) ?
S1 O2 . 1.4317(12) ?
S1 N1 . 1.6205(14) ?
S1 C21 . 1.7486(16) ?
N1 C11 . 1.4203(18) ?
N1 C2 . 1.482(2) ?
N2 C22 . 1.358(2) ?
N2 H2C . 0.86(3) ?
N2 H2D . 0.89(2) ?
C1 C12 . 1.498(2) ?
C1 C2 . 1.514(2) ?
C1 H1A . 0.9700 ?
C1 H1B . 0.9700 ?
C2 H2A . 0.9700 ?
C2 H2B . 0.9700 ?
C11 C16 . 1.381(2) ?
C11 C12 . 1.386(2) ?
C12 C13 . 1.380(2) ?
C13 C14 . 1.383(3) ?
C13 H13 . 0.9300 ?
C14 C15 . 1.373(3) ?
C14 H14 . 0.9300 ?
C15 C16 . 1.387(2) ?
C15 H15 . 0.9300 ?
C16 H16 . 0.9300 ?
C21 C26 . 1.389(2) ?
C21 C22 . 1.414(2) ?
C22 C23 . 1.396(2) ?
C23 C24 . 1.357(3) ?
C23 H23 . 0.9300 ?
C24 C25 . 1.378(4) ?
C24 H24 . 0.9300 ?
C25 C26 . 1.380(3) ?
C25 H25 . 0.9300 ?
C26 H26 . 0.9300 ?

loop_
_geom_hbond_atom_site_label_D
_geom_hbond_atom_site_label_H
_geom_hbond_atom_site_label_A
_geom_hbond_site_symmetry_A
_geom_hbond_distance_DH
_geom_hbond_distance_HA
_geom_hbond_distance_DA
_geom_hbond_angle_DHA
_geom_hbond_publ_flag
N2 H2C O2 . 0.86(3) 2.19(3) 2.857(2) 134(2) yes
N2 H2D O1 4_565 0.89(2) 2.22(3) 3.098(2) 169(2) yes
C15 H15 O2 4_566 0.93 2.59 3.366(2) 141 yes
C16 H16 O1 . 0.93 2.58 3.105(2) 117 yes
C26 H26 O1 . 0.93 2.45 2.849(3) 106 yes

loop_
_geom_torsion_atom_site_label_1
_geom_torsion_atom_site_label_2
_geom_torsion_atom_site_label_3
_geom_torsion_atom_site_label_4
_geom_torsion_site_symmetry_1
_geom_torsion_site_symmetry_2
_geom_torsion_site_symmetry_3
_geom_torsion_site_symmetry_4
_geom_torsion
_geom_torsion_publ_flag
O1 S1 N1 C11 . . . . -48.70(15) ?
O2 S1 N1 C11 . . . . -176.21(12) ?
C21 S1 N1 C11 . . . . 66.72(14) ?
O1 S1 N1 C2 . . . . 150.47(13) ?
O2 S1 N1 C2 . . . . 22.96(14) ?
C21 S1 N1 C2 . . . . -94.10(13) ?
C11 N1 C2 C1 . . . . 14.13(17) ?
S1 N1 C2 C1 . . . . 177.78(11) ?
C12 C1 C2 N1 . . . . -12.92(16) ?
C2 N1 C11 C16 . . . . 172.19(16) ?
S1 N1 C11 C16 . . . . 9.3(2) ?
C2 N1 C11 C12 . . . . -9.61(16) ?
S1 N1 C11 C12 . . . . -172.49(11) ?
C16 C11 C12 C13 . . . . 0.1(2) ?
N1 C11 C12 C13 . . . . -178.25(13) ?
C16 C11 C12 C1 . . . . 179.21(14) ?
N1 C11 C12 C1 . . . . 0.84(16) ?
C2 C1 C12 C13 . . . . -173.18(16) ?
C2 C1 C12 C11 . . . . 7.85(17) ?
C11 C12 C13 C14 . . . . -0.2(2) ?
C1 C12 C13 C14 . . . . -179.12(16) ?
C12 C13 C14 C15 . . . . 0.2(3) ?
C13 C14 C15 C16 . . . . -0.1(3) ?
C12 C11 C16 C15 . . . . 0.0(2) ?
N1 C11 C16 C15 . . . . 178.04(15) ?
C14 C15 C16 C11 . . . . -0.1(3) ?
O1 S1 C21 C26 . . . . 12.71(16) ?
O2 S1 C21 C26 . . . . 143.37(14) ?
N1 S1 C21 C26 . . . . -102.51(14) ?
O1 S1 C21 C22 . . . . -169.99(12) ?
O2 S1 C21 C22 . . . . -39.34(14) ?
N1 S1 C21 C22 . . . . 74.79(13) ?
C26 C21 C22 N2 . . . . -178.22(17) ?
S1 C21 C22 N2 . . . . 4.6(2) ?
C26 C21 C22 C23 . . . . 4.0(2) ?
S1 C21 C22 C23 . . . . -173.18(12) ?
N2 C22 C23 C24 . . . . -179.93(19) ?
C21 C22 C23 C24 . . . . -2.1(3) ?
C22 C23 C24 C25 . . . . -1.0(3) ?
C23 C24 C25 C26 . . . . 2.1(4) ?
C24 C25 C26 C21 . . . . -0.1(3) ?
C22 C21 C26 C25 . . . . -3.0(3) ?
S1 C21 C26 C25 . . . . 174.28(16) ?

_cod_database_fobs_code 2312090
